data_7249552
loop_
_publ_author_name
'Zhang, Jie'
'Ma, Yu-Xin'
'Wu, Ming'
'He, Qing'
'Chen, Shuya'
'Ju, Ping'
'He, Yuan-Chun'
'Lei, Xiaowu'

_publ_section_title
;
 Zero-dimensional organic--inorganic hybrid zinc halide with stable
 broadband blue light emissions
;
_journal_issue 46
_journal_name_full CrystEngComm
_journal_page_first 6585
_journal_page_last 6590
_journal_paper_doi 10.1039/D4CE00841C
_journal_volume 26
_journal_year 2024
_chemical_formula_moiety 'Cl4 Zn, C6 H16 N2'
_chemical_formula_sum 'C6 H16 Cl4 N2 Zn'
_chemical_formula_weight 323.38
_space_group_crystal_system monoclinic
_space_group_IT_number 11
_space_group_name_Hall '-P 2yb'
_space_group_name_H-M_alt 'P 1 21/m 1'
_atom_sites_solution_hydrogens geom
_atom_sites_solution_primary iterative
_audit_creation_date 2024-06-30
_audit_creation_method
;
Olex2 1.5
(compiled 2021.12.09 svn.r5202d8cf for OlexSys, GUI svn.r6439)
;
_audit_update_record
;
2024-09-26 deposited with the CCDC.	2024-10-28 downloaded from the CCDC.
;
_cell_angle_alpha 90
_cell_angle_beta 91.2107(10)
_cell_angle_gamma 90
_cell_formula_units_Z 2
_cell_length_a 6.46278(8)
_cell_length_b 14.69136(16)
_cell_length_c 7.14340(7)
_cell_measurement_reflns_used 8789
_cell_measurement_temperature 293
_cell_measurement_theta_max 74.7030
_cell_measurement_theta_min 6.0160
_cell_volume 678.093(13)
_computing_cell_refinement 'CrysAlisPro 1.171.39.34b (Rigaku OD, 2017)'
_computing_data_collection 'CrysAlisPro 1.171.39.34b (Rigaku OD, 2017)'
_computing_data_reduction 'CrysAlisPro 1.171.39.34b (Rigaku OD, 2017)'
_computing_molecular_graphics 'Olex2 1.5 (Dolomanov et al., 2009)'
_computing_publication_material 'Olex2 1.5 (Dolomanov et al., 2009)'
_computing_structure_refinement 'SHELXL 2018/3 (Sheldrick, 2015)'
_computing_structure_solution 'olex2.solve (Bourhis et al., 2015)'
_diffrn_ambient_temperature 293
_diffrn_detector 'CCD plate'
_diffrn_detector_type HyPix
_diffrn_measured_fraction_theta_full 0.999
_diffrn_measured_fraction_theta_max 0.999
_diffrn_measurement_details
;
List of Runs (angles in degrees, time in seconds):

  # Type    Start    End  Width  t~exp~   \w     \q     \k     \f   Frames
#--------------------------------------------------------------------------
  1  \w     93.00 157.00   0.50    0.05    --  109.88 125.00-150.00  128
  2  \w    104.00 165.00   0.50    0.05    --  109.88 101.00-163.00  122
  3  \w     93.00 156.00   0.50    0.05    --  109.88 125.00 -30.00  126
  4  \w    147.00 176.00   0.50    0.05    --  109.88 125.00 120.00   58
  5  \w    100.00 131.00   0.50    0.05    --  109.88 125.00 120.00   62
  6  \w   -110.00 -62.00   0.50    0.05    --  -90.25 -74.00 106.47   96
  7  \w   -158.00-132.00   0.50    0.05    --  -90.25 -74.00 106.47   52
  8  \w   -136.00 -61.00   0.50    0.05    --  -90.25 -77.00  30.00  150
  9  \w   -104.00 -64.00   0.50    0.05    --  -90.25 -71.00  62.86   80
 10  \w    -86.00 -61.00   0.50    0.05    --  -90.25 -77.00  46.12   50
 11  \w    -86.00 -60.00   0.50    0.05    --  -90.25 -80.00  90.41   52
 12  \w   -112.00 -63.00   0.50    0.05    --  -90.25 -77.00 -60.00   98
 13  \w    -87.00 -61.00   0.50    0.05    --  -90.25 -79.00 -12.18   52
 14  \w   -105.00 -68.00   0.50    0.05    --  -90.25 -50.00 -87.61   74
 15  \w   -164.00-112.00   0.50    0.05    --  -90.25 -50.00 -87.61  104
 16  \w   -164.00-121.00   0.50    0.05    --  -90.25 -78.00-124.14   86
 17  \w   -159.00-134.00   0.50    0.05    --  -90.25 -75.00-168.85   50
 18  \w   -158.00-133.00   0.50    0.05    --  -90.25 -75.00-105.16   50
 19  \w   -109.00 -61.00   0.50    0.05    --  -90.25 -78.00-124.14   96
 20  \w    -99.00 -61.00   0.50    0.05    --  -90.25 -77.00-150.00   76
 21  \w   -112.00 -62.00   0.50    0.05    --  -90.25 -77.00-180.00  100
 22  \w   -102.00 -62.00   0.50    0.05    --  -90.25 -75.00-105.16   80
 23  \w   -100.00 -61.00   0.50    0.05    --  -90.25 -77.00 -30.00   78
 24  \w    -86.00 -61.00   0.50    0.05    --  -90.25 -77.00   0.00   50
 25  \w    -88.00 -63.00   0.50    0.05    --  -90.25 -77.00  60.00   50
 26  \w   -102.00 -61.00   0.50    0.05    --  -90.25 -77.00 150.00   82
 27  \w   -158.00-115.00   0.50    0.05    --  -90.25 -77.00 150.00   86
 28  \w   -163.00-119.00   0.50    0.05    --  -90.25 -77.00  60.00   88
 29  \w   -139.00-114.00   0.50    0.05    --  -90.25 -77.00  46.12   50
 30  \w   -119.00 -94.00   0.50    0.05    --  -90.25 -77.00   0.00   50
 31  \w   -142.00-110.00   0.50    0.05    --  -90.25 -77.00 -30.00   64
 32  \w   -162.00-136.00   0.50    0.05    --  -90.25 -77.00-180.00   52
 33  \w    -98.00 -63.00   0.50    0.05    --  -90.25 -75.00-168.85   70
 34  \w    -93.00 -68.00   0.50    0.05    --  -90.25 -59.00-104.04   50
 35  \w      8.00  36.00   0.50    0.05    --   43.18  91.00-139.90   56
 36  \w     86.00 177.00   0.50    0.05    --  109.88  30.00-180.00  182
 37  \w     91.00 168.00   0.50    0.05    --  109.88  61.00 -30.00  154
 38  \w     84.00 176.00   0.50    0.05    --  109.88  77.00 -90.00  184
 39  \w     92.00 163.00   0.50    0.05    --  109.88  61.00  60.00  142
 40  \w     83.00 114.00   0.50    0.05    --   43.18  77.00   0.00   62
 41  \w     18.00  49.00   0.50    0.05    --   43.18  77.00   0.00   62
 42  \w     14.00  55.00   0.50    0.05    --   43.18  77.00 150.00   82
 43  \w    -84.00 -59.00   0.50    0.05    --  -90.25 101.00-163.00   50
 44  \w    -83.00  -3.00   0.50    0.05    --  -43.18 101.00-163.00  160
 45  \w     22.00  92.00   0.50    0.05    --   43.18  37.00-180.00  140
 46  \w     87.00 112.00   0.50    0.05    --   43.18  57.00-120.00   50
 47  \w     23.00  76.00   0.50    0.05    --   43.18  57.00-120.00  106
 48  \w     21.00  82.00   0.50    0.05    --   43.18  77.00  60.00  122
 49  \w     92.00 117.00   0.50    0.05    --   43.18  77.00 150.00   50
 50  \w     34.00 131.00   0.50    0.05    --  109.88 -45.00-150.00  194
 51  \w   -111.00 -81.00   0.50    0.05    --  -43.18 -45.00 169.60   60
 52  \w   -117.00 -87.00   0.50    0.05    --  -43.18 -57.00  60.00   60
 53  \w    -52.00 -17.00   0.50    0.05    --  -43.18 -77.00 -60.00   70
 54  \w   -114.00 -89.00   0.50    0.05    --  -43.18 -77.00 -60.00   50
 55  \w    -80.00 -17.00   0.50    0.05    --  -43.18 -77.00-120.00  126
 56  \w    -78.00 -39.00   0.50    0.05    --  -43.18 -57.00   0.00   78
 57  \w   -115.00 -90.00   0.50    0.05    --  -43.18 -57.00   0.00   50
 58  \w    -75.00 -50.00   0.50    0.05    --  -43.18 -57.00  60.00   50
 59  \w    -49.00 -24.00   0.50    0.05    --  -43.18 -45.00 169.60   50
 60  \w     82.00 110.00   0.50    0.05    --  109.88-101.00  92.00   56
 61  \w     49.00  76.00   0.50    0.05    --  109.88-101.00  92.00   54
 62  \w     36.00  61.00   0.50    0.05    --  109.88 -94.00  30.00   50
 63  \w     65.00  98.00   0.50    0.05    --  109.88 -94.00  30.00   66
 64  \w     36.00 118.00   0.50    0.05    --  109.88-125.00-150.00  164
 65  \w     59.00 105.00   0.50    0.05    --  109.88 -94.00 -90.00   92
 66  \w     52.00  89.00   0.50    0.05    --  109.88 -94.00 -60.00   74
 67  \w      8.00  58.00   0.50    0.05    --   43.18-101.00  92.00  100
 68  \w     33.00  90.00   0.50    0.05    --   43.18-125.00-180.00  114
 69  \w   -162.00-137.00   0.50    0.05    --  -90.25 -83.00 136.17   50
 70  \w   -145.00 -96.00   0.50    0.05    --  -90.25-101.00  92.00   98
 71  \w   -123.00 -59.00   0.50    0.05    --  -90.25 -83.00 136.17  128
 72  \w    -85.00 -60.00   0.50    0.05    --  -90.25 -83.00 175.84   50
;
_diffrn_measurement_device 'four-circle diffractometer'
_diffrn_measurement_device_type 'XtaLAB Synergy, Dualflex, HyPix'
_diffrn_measurement_method '\w scans'
_diffrn_orient_matrix_type 'CrysAlisPro convention (1999,Acta A55,543-557)'
_diffrn_orient_matrix_UB_11 -0.0614759000
_diffrn_orient_matrix_UB_12 0.0812314000
_diffrn_orient_matrix_UB_13 0.1233084000
_diffrn_orient_matrix_UB_21 0.0348192000
_diffrn_orient_matrix_UB_22 -0.0586041000
_diffrn_orient_matrix_UB_23 0.1767448000
_diffrn_orient_matrix_UB_31 0.2277044000
_diffrn_orient_matrix_UB_32 0.0309294000
_diffrn_orient_matrix_UB_33 0.0108879000
_diffrn_radiation_monochromator mirror
_diffrn_radiation_probe x-ray
_diffrn_radiation_type 'Cu K\a'
_diffrn_radiation_wavelength 1.54184
_diffrn_reflns_av_R_equivalents 0.0612
_diffrn_reflns_av_unetI/netI 0.0233
_diffrn_reflns_Laue_measured_fraction_full 0.999
_diffrn_reflns_Laue_measured_fraction_max 0.999
_diffrn_reflns_limit_h_max 7
_diffrn_reflns_limit_h_min -7
_diffrn_reflns_limit_k_max 17
_diffrn_reflns_limit_k_min -17
_diffrn_reflns_limit_l_max 8
_diffrn_reflns_limit_l_min -8
_diffrn_reflns_number 12887
_diffrn_reflns_point_group_measured_fraction_full 0.999
_diffrn_reflns_point_group_measured_fraction_max 0.999
_diffrn_reflns_theta_full 66.529
_diffrn_reflns_theta_max 66.529
_diffrn_reflns_theta_min 6.024
_diffrn_source 'micro-focus sealed X-ray tube'
_diffrn_source_type 'PhotonJet (Cu) X-ray Source'
_exptl_absorpt_coefficient_mu 9.481
_exptl_absorpt_correction_T_max 1.00000
_exptl_absorpt_correction_T_min 0.17298
_exptl_absorpt_correction_type multi-scan
_exptl_absorpt_process_details
;
CrysAlisPro 1.171.39.34b (Rigaku Oxford Diffraction, 2017)
Empirical absorption correction using spherical harmonics,
 implemented in SCALE3 ABSPACK scaling algorithm.
;
_exptl_crystal_colour 'clear whiteish colourless'
_exptl_crystal_colour_lustre clear
_exptl_crystal_colour_modifier whiteish
_exptl_crystal_colour_primary colourless
_exptl_crystal_density_diffrn 1.584
_exptl_crystal_description block
_exptl_crystal_F_000 328
_exptl_crystal_size_max 0.21
_exptl_crystal_size_mid 0.2
_exptl_crystal_size_min 0.19
_refine_diff_density_max 1.820
_refine_diff_density_min -1.140
_refine_diff_density_rms 0.233
_refine_ls_extinction_coef 0.019(3)
_refine_ls_extinction_expression Fc^*^=kFc[1+0.001xFc^2^\l^3^/sin(2\q)]^-1/4^
_refine_ls_extinction_method 'SHELXL-2018/3 (Sheldrick 2018)'
_refine_ls_goodness_of_fit_ref 1.151
_refine_ls_hydrogen_treatment constr
_refine_ls_matrix_type full
_refine_ls_number_parameters 66
_refine_ls_number_reflns 1251
_refine_ls_number_restraints 2
_refine_ls_restrained_S_all 1.151
_refine_ls_R_factor_all 0.0805
_refine_ls_R_factor_gt 0.0791
_refine_ls_shift/su_max 0.000
_refine_ls_shift/su_mean 0.000
_refine_ls_structure_factor_coef Fsqd
_refine_ls_weighting_details 'w=1/[\s^2^(Fo^2^)+(0.1495P)^2^+3.7846P] where P=(Fo^2^+2Fc^2^)/3'
_refine_ls_weighting_scheme calc
_refine_ls_wR_factor_gt 0.2406
_refine_ls_wR_factor_ref 0.2427
_reflns_Friedel_coverage 0.000
_reflns_number_gt 1227
_reflns_number_total 1251
_reflns_threshold_expression 'I > 2\s(I)'
_cod_data_source_file d4ce00841c2.cif
_cod_data_source_block '[DMPZ]ZnCl4'
_cod_depositor_comments 'Adding full bibliography for 7249552--7249555.cif.'
_cod_original_cell_volume 678.094(13)
_cod_database_code 7249552
_shelx_shelxl_version_number 2018/3
_shelx_space_group_comment
;
The symmetry employed for this shelxl refinement is uniquely defined
by the following loop, which should always be used as a source of
symmetry information in preference to the above space-group names.
They are only intended as comments.
;
_shelx_estimated_absorpt_t_max 0.266
_shelx_estimated_absorpt_t_min 0.241
_olex2_refinement_description
;
1. Fixed Uiso
 At 1.2 times of:
  All C(H,H) groups, All N(H) groups
 At 1.5 times of:
  All C(H,H,H) groups
2. Restrained distances
 C2-C3_$1
 1.39 with sigma of 0.01
 C3-C2_$1
 1.39 with sigma of 0.01
3.a Ternary CH refined with riding coordinates:
 N1(H1)
3.b Secondary CH2 refined with riding coordinates:
 C3(H3A,H3B), C2(H2A,H2B)
3.c Idealised Me refined as rotating group:
 C1(H1A,H1B,H1C)
;
_smtbx_masks_void_probe_radius 1.2
_smtbx_masks_void_truncation_radius 1.2
_olex2_submission_special_instructions 'No special instructions were received'
_oxdiff_exptl_absorpt_empirical_details
;
Empirical correction (ABSPACK) includes:
- Absorption correction using spherical harmonics
- Frame scaling
;
_oxdiff_exptl_absorpt_empirical_full_max 2.724
_oxdiff_exptl_absorpt_empirical_full_min 0.633

loop_
_space_group_symop_operation_xyz
'x, y, z'
'-x, y+1/2, -z'
'-x, -y, -z'
'x, -y-1/2, z'

loop_
_atom_site_label
_atom_site_type_symbol
_atom_site_fract_x
_atom_site_fract_y
_atom_site_fract_z
_atom_site_U_iso_or_equiv
_atom_site_adp_type
_atom_site_occupancy
_atom_site_site_symmetry_order
_atom_site_calc_flag
_atom_site_refinement_flags_posn
_atom_site_refinement_flags_adp
_atom_site_refinement_flags_occupancy
_atom_site_disorder_assembly
_atom_site_disorder_group
Zn1 Zn 0.1842(2) 0.750000 0.24688(17) 0.0346(7) Uani 1 2 d S T P . .
Cl1 Cl 0.0948(2) 0.60545(10) 0.3925(2) 0.0305(6) Uani 1 1 d . . . . .
Cl3 Cl 0.5928(3) 0.750000 0.2228(3) 0.0310(7) Uani 1 2 d S T P . .
Cl2 Cl 0.1369(4) 0.750000 -0.1077(3) 0.0378(7) Uani 1 2 d S T P . .
N1 N 0.5424(17) 0.5791(7) -0.1195(15) 0.077(3) Uani 1 1 d . . . . .
H1 H 0.473145 0.626145 -0.046432 0.092 Uiso 1 1 calc R U . . .
C3 C 0.700(2) 0.5363(10) 0.0048(17) 0.086(4) Uani 1 1 d D . . . .
H3A H 0.773831 0.490590 -0.065801 0.103 Uiso 1 1 calc R U . . .
H3B H 0.799678 0.582263 0.044143 0.103 Uiso 1 1 calc R U . . .
C2 C 0.382(2) 0.5048(9) -0.1644(16) 0.084(4) Uani 1 1 d D . . . .
H2A H 0.269120 0.531311 -0.238036 0.101 Uiso 1 1 calc R U . . .
H2B H 0.445514 0.458214 -0.240149 0.101 Uiso 1 1 calc R U . . .
C1 C 0.630(3) 0.6262(16) -0.296(3) 0.131(7) Uani 1 1 d . . . . .
H1A H 0.722228 0.674366 -0.258558 0.196 Uiso 1 1 calc R U . . .
H1B H 0.518166 0.650784 -0.370810 0.196 Uiso 1 1 calc R U . . .
H1C H 0.704260 0.582321 -0.368726 0.196 Uiso 1 1 calc R U . . .

loop_
_atom_site_aniso_label
_atom_site_aniso_U_11
_atom_site_aniso_U_22
_atom_site_aniso_U_33
_atom_site_aniso_U_23
_atom_site_aniso_U_13
_atom_site_aniso_U_12
Zn1 0.0553(11) 0.0154(8) 0.0333(9) 0.000 0.0052(6) 0.000
Cl1 0.0381(10) 0.0255(10) 0.0277(9) 0.0010(6) -0.0017(6) 0.0027(6)
Cl3 0.0246(11) 0.0245(12) 0.0439(13) 0.000 -0.0006(8) 0.000
Cl2 0.0384(13) 0.0468(15) 0.0282(12) 0.000 -0.0030(9) 0.000
N1 0.089(7) 0.062(6) 0.079(6) 0.000(5) 0.001(5) 0.002(5)
C3 0.088(8) 0.077(8) 0.091(9) -0.004(7) -0.010(7) 0.000(7)
C2 0.094(9) 0.081(9) 0.077(7) -0.008(7) -0.013(6) 0.003(7)
C1 0.141(16) 0.125(17) 0.127(14) 0.019(13) 0.028(12) -0.022(13)

loop_
_atom_type_symbol
_atom_type_description
_atom_type_scat_dispersion_real
_atom_type_scat_dispersion_imag
_atom_type_scat_source
C C 0.0181 0.0091 'International Tables Vol C Tables 4.2.6.8 and 6.1.1.4'
H H 0.0000 0.0000 'International Tables Vol C Tables 4.2.6.8 and 6.1.1.4'
Cl Cl 0.3639 0.7018 'International Tables Vol C Tables 4.2.6.8 and 6.1.1.4'
N N 0.0311 0.0180 'International Tables Vol C Tables 4.2.6.8 and 6.1.1.4'
Zn Zn -1.5491 0.6778 'International Tables Vol C Tables 4.2.6.8 and 6.1.1.4'

loop_
_geom_angle_atom_site_label_1
_geom_angle_atom_site_label_2
_geom_angle_atom_site_label_3
_geom_angle
_geom_angle_site_symmetry_1
_geom_angle_site_symmetry_3
_geom_angle_publ_flag
Cl1 Zn1 Cl1 121.04(9) 4_575 . ?
Cl1 Zn1 Cl3 105.83(6) . . ?
Cl1 Zn1 Cl3 105.83(6) 4_575 . ?
Cl1 Zn1 Cl2 113.58(5) 4_575 . ?
Cl1 Zn1 Cl2 113.58(5) . . ?
Cl2 Zn1 Cl3 91.97(8) . . ?
C3 N1 H1 107.3 . . ?
C3 N1 C2 106.1(9) . . ?
C3 N1 C1 114.7(11) . . ?
C2 N1 H1 107.3 . . ?
C2 N1 C1 113.7(11) . . ?
C1 N1 H1 107.3 . . ?
N1 C3 H3A 108.8 . . ?
N1 C3 H3B 108.8 . . ?
H3A C3 H3B 107.7 . . ?
C2 C3 N1 113.8(12) 3_665 . ?
C2 C3 H3A 108.8 3_665 . ?
C2 C3 H3B 108.8 3_665 . ?
N1 C2 H2A 108.8 . . ?
N1 C2 H2B 108.8 . . ?
C3 C2 N1 113.6(11) 3_665 . ?
C3 C2 H2A 108.8 3_665 . ?
C3 C2 H2B 108.8 3_665 . ?
H2A C2 H2B 107.7 . . ?
N1 C1 H1A 109.5 . . ?
N1 C1 H1B 109.5 . . ?
N1 C1 H1C 109.5 . . ?
H1A C1 H1B 109.5 . . ?
H1A C1 H1C 109.5 . . ?
H1B C1 H1C 109.5 . . ?

loop_
_geom_bond_atom_site_label_1
_geom_bond_atom_site_label_2
_geom_bond_distance
_geom_bond_site_symmetry_2
_geom_bond_publ_flag
Zn1 Cl1 2.4395(16) 4_575 ?
Zn1 Cl1 2.4396(16) . ?
Zn1 Cl3 2.650(2) . ?
Zn1 Cl2 2.545(3) . ?
N1 H1 0.9800 . ?
N1 C3 1.478(17) . ?
N1 C2 1.537(16) . ?
N1 C1 1.56(2) . ?
C3 H3A 0.9700 . ?
C3 H3B 0.9700 . ?
C3 C2 1.403(7) 3_665 ?
C2 H2A 0.9700 . ?
C2 H2B 0.9700 . ?
C1 H1A 0.9600 . ?
C1 H1B 0.9600 . ?
C1 H1C 0.9600 . ?

loop_
_geom_torsion_atom_site_label_1
_geom_torsion_atom_site_label_2
_geom_torsion_atom_site_label_3
_geom_torsion_atom_site_label_4
_geom_torsion
_geom_torsion_site_symmetry_1
_geom_torsion_site_symmetry_2
_geom_torsion_site_symmetry_3
_geom_torsion_site_symmetry_4
_geom_torsion_publ_flag
C3 N1 C2 C3 54.2(17) . . . 3_665 ?
C2 N1 C3 C2 -54.3(16) . . . 3_665 ?
C1 N1 C3 C2 179.3(14) . . . 3_665 ?
C1 N1 C2 C3 -178.8(14) . . . 3_665 ?
